data_4506160
loop_
_publ_author_name
'Ding, Caixia'
'Li, Xing'
'Ding, Yubin'
'Li, Xin'
'Ng, Seik Weng'
'Xie, Yongshu'

_publ_section_title
;
 Novel Bis(4,4&#x2032;-dipyridylamine) Ligand with a Flexible Butadiyne
 Linker: Syntheses, Structures, and Photoluminescence of d10Metal
 Coordination Polymers
;
_journal_issue 7
_journal_name_full 'Crystal Growth &amp; Design'
_journal_page_first 3465
_journal_paper_doi 10.1021/cg201655n
_journal_volume 12
_journal_year 2012
_chemical_formula_sum 'C19.5 H16 Br2 Cl3 Hg N3 O0.5'
_chemical_formula_weight 767.11
_chemical_name_systematic
; 
 ? 
;
_space_group_IT_number 15
_symmetry_cell_setting monoclinic
_symmetry_space_group_name_Hall '-C 2yc'
_symmetry_space_group_name_H-M 'C 1 2/c 1'
_atom_sites_solution_hydrogens geom
_atom_sites_solution_primary direct
_atom_sites_solution_secondary difmap
_audit_creation_method SHELXL-97
_cell_angle_alpha 90.00
_cell_angle_beta 101.453(6)
_cell_angle_gamma 90.00
_cell_formula_units_Z 16
_cell_length_a 19.6356(9)
_cell_length_b 16.0764(8)
_cell_length_c 30.783(3)
_cell_measurement_temperature 100(2)
_cell_volume 9523.8(11)
_computing_structure_refinement 'SHELXL-97 (Sheldrick, 1997)'
_computing_structure_solution 'SHELXS-97 (Sheldrick, 1990)'
_diffrn_ambient_temperature 100(2)
_diffrn_measured_fraction_theta_full 0.962
_diffrn_measured_fraction_theta_max 0.962
_diffrn_radiation_monochromator graphite
_diffrn_radiation_source 'fine-focus sealed tube'
_diffrn_radiation_type MoK\a
_diffrn_radiation_wavelength 0.71073
_diffrn_reflns_av_R_equivalents 0.0566
_diffrn_reflns_av_sigmaI/netI 0.0794
_diffrn_reflns_limit_h_max 25
_diffrn_reflns_limit_h_min -19
_diffrn_reflns_limit_k_max 20
_diffrn_reflns_limit_k_min -20
_diffrn_reflns_limit_l_max 39
_diffrn_reflns_limit_l_min -38
_diffrn_reflns_number 22320
_diffrn_reflns_theta_full 27.50
_diffrn_reflns_theta_max 27.50
_diffrn_reflns_theta_min 2.44
_exptl_absorpt_coefficient_mu 10.171
_exptl_absorpt_correction_T_max 0.6303
_exptl_absorpt_correction_T_min 0.1853
_exptl_absorpt_correction_type multi-scan
_exptl_absorpt_process_details sadabs
_exptl_crystal_density_diffrn 2.140
_exptl_crystal_density_method 'not measured'
_exptl_crystal_F_000 5744
_exptl_crystal_size_max 0.25
_exptl_crystal_size_mid 0.15
_exptl_crystal_size_min 0.05
_refine_diff_density_max 3.964
_refine_diff_density_min -1.789
_refine_diff_density_rms 0.342
_refine_ls_extinction_method none
_refine_ls_goodness_of_fit_ref 1.094
_refine_ls_hydrogen_treatment constr
_refine_ls_matrix_type full
_refine_ls_number_parameters 523
_refine_ls_number_reflns 10529
_refine_ls_number_restraints 0
_refine_ls_restrained_S_all 1.094
_refine_ls_R_factor_all 0.1153
_refine_ls_R_factor_gt 0.0866
_refine_ls_shift/su_max 0.001
_refine_ls_shift/su_mean 0.000
_refine_ls_structure_factor_coef Fsqd
_refine_ls_weighting_details 'calc w=1/[\s^2^(Fo^2^)+(0.1417P)^2^+267.6852P] where P=(Fo^2^+2Fc^2^)/3'
_refine_ls_weighting_scheme calc
_refine_ls_wR_factor_gt 0.2539
_refine_ls_wR_factor_ref 0.2762
_reflns_number_gt 7564
_reflns_number_total 10529
_reflns_threshold_expression >2sigma(I)
_cod_data_source_file cg201655n_si_005.cif
_cod_data_source_block hg
_cod_original_sg_symbol_H-M c2/c
_cod_original_formula_sum 'C19.50 H16 Br2 Cl3 Hg N3 O0.50'
_cod_database_code 4506160

loop_
_symmetry_equiv_pos_as_xyz
'x, y, z'
'-x, y, -z+1/2'
'x+1/2, y+1/2, z'
'-x+1/2, y+1/2, -z+1/2'
'-x, -y, -z'
'x, -y, z-1/2'
'-x+1/2, -y+1/2, -z'
'x+1/2, -y+1/2, z-1/2'

loop_
_atom_site_label
_atom_site_type_symbol
_atom_site_fract_x
_atom_site_fract_y
_atom_site_fract_z
_atom_site_U_iso_or_equiv
_atom_site_adp_type
_atom_site_occupancy
_atom_site_symmetry_multiplicity
_atom_site_calc_flag
_atom_site_refinement_flags
Hg1 Hg 0.71977(3) 0.55448(4) 0.42816(2) 0.0408(2) Uani 1 1 d .
Hg2 Hg 1.18160(3) 0.75183(4) 0.26021(2) 0.0445(2) Uani 1 1 d .
Br1 Br 0.68851(11) 0.46840(12) 0.35978(7) 0.0569(5) Uani 1 1 d .
Br2 Br 0.74891(11) 0.56467(13) 0.51080(6) 0.0566(5) Uani 1 1 d .
Br3 Br 1.18355(11) 0.59694(12) 0.25030(7) 0.0570(5) Uani 1 1 d .
Br4 Br 1.16598(9) 0.88381(12) 0.21533(6) 0.0480(4) Uani 1 1 d .
Cl1 Cl 0.7954(4) 1.4842(5) 0.6329(3) 0.093(2) Uani 1 1 d .
Cl2 Cl 0.7986(4) 1.6634(5) 0.6381(3) 0.091(2) Uani 1 1 d .
Cl3 Cl 0.8778(6) 1.8030(4) 0.7357(3) 0.114(3) Uani 1 1 d .
Cl4 Cl 0.9415(7) 1.9261(5) 0.7990(5) 0.164(6) Uani 1 1 d .
Cl5 Cl 0.7755(5) 1.3223(6) 0.5768(4) 0.127(3) Uani 1 1 d .
Cl6 Cl 0.7062(5) 1.1725(6) 0.5395(3) 0.116(3) Uani 1 1 d .
O1W O 0.9922(6) 0.5127(9) 0.1948(5) 0.063(4) Uani 1 1 d .
H1W1 H 1.0154 0.5134 0.2208 0.094 Uiso 1 1 d R
H1W2 H 1.0166 0.4996 0.1763 0.094 Uiso 1 1 d R
N1 N 0.8025(6) 0.6497(8) 0.4093(4) 0.036(3) Uani 1 1 d .
N2 N 0.9517(7) 0.8202(8) 0.3845(4) 0.038(3) Uani 1 1 d .
N3 N 1.0935(6) 0.7699(9) 0.3011(4) 0.039(3) Uani 1 1 d .
N4 N 1.2173(8) 1.7123(9) 0.6891(5) 0.046(3) Uani 1 1 d .
N5 N 1.0237(7) 1.6564(9) 0.6097(5) 0.044(3) Uani 1 1 d .
N6 N 0.8686(7) 1.8391(9) 0.5872(5) 0.041(3) Uani 1 1 d .
C1 C 0.8288(9) 0.6441(10) 0.3728(5) 0.039(3) Uani 1 1 d .
H1A H 0.8114 0.6021 0.3518 0.047 Uiso 1 1 calc R
C2 C 0.8803(9) 0.6965(10) 0.3637(6) 0.042(4) Uani 1 1 d .
H2A H 0.8994 0.6881 0.3380 0.051 Uiso 1 1 calc R
C3 C 0.9040(8) 0.7619(10) 0.3928(5) 0.037(3) Uani 1 1 d .
C4 C 0.8765(8) 0.7664(10) 0.4324(6) 0.040(4) Uani 1 1 d .
H4A H 0.8922 0.8073 0.4544 0.048 Uiso 1 1 calc R
C5 C 0.8260(8) 0.7090(10) 0.4376(6) 0.038(3) Uani 1 1 d .
H5A H 0.8069 0.7129 0.4636 0.046 Uiso 1 1 calc R
C6 C 1.0765(10) 0.7135(11) 0.3293(7) 0.052(5) Uani 1 1 d .
H6A H 1.0979 0.6604 0.3301 0.063 Uiso 1 1 calc R
C7 C 1.0311(10) 0.7257(11) 0.3570(6) 0.046(4) Uani 1 1 d .
H7A H 1.0212 0.6824 0.3758 0.055 Uiso 1 1 calc R
C8 C 0.9998(8) 0.8028(11) 0.3569(5) 0.040(3) Uani 1 1 d .
C9 C 1.0160(8) 0.8651(10) 0.3282(5) 0.040(3) Uani 1 1 d .
H9A H 0.9966 0.9193 0.3278 0.048 Uiso 1 1 calc R
C10 C 1.0607(9) 0.8444(11) 0.3012(5) 0.042(4) Uani 1 1 d .
H10A H 1.0696 0.8854 0.2807 0.050 Uiso 1 1 calc R
C11 C 0.9526(8) 0.9036(9) 0.4043(5) 0.034(3) Uani 1 1 d .
C12 C 0.8905(10) 0.9458(10) 0.4022(6) 0.043(4) Uani 1 1 d .
H12A H 0.8478 0.9230 0.3869 0.052 Uiso 1 1 calc R
C13 C 0.8925(9) 1.0233(12) 0.4235(6) 0.045(4) Uani 1 1 d .
H13A H 0.8504 1.0528 0.4232 0.054 Uiso 1 1 calc R
C14 C 0.9544(9) 1.0569(10) 0.4447(5) 0.042(4) Uani 1 1 d .
C15 C 1.0140(10) 1.0137(11) 0.4438(6) 0.048(4) Uani 1 1 d .
H15A H 1.0571 1.0382 0.4572 0.057 Uiso 1 1 calc R
C16 C 1.0150(9) 0.9370(11) 0.4246(6) 0.043(4) Uani 1 1 d .
H16A H 1.0574 0.9081 0.4254 0.052 Uiso 1 1 calc R
C17 C 0.9541(10) 1.1352(11) 0.4667(6) 0.048(4) Uani 1 1 d .
C18 C 0.9560(9) 1.2005(10) 0.4860(6) 0.043(4) Uani 1 1 d .
C19 C 0.9629(9) 1.2756(12) 0.5074(6) 0.045(4) Uani 1 1 d .
C20 C 0.9708(9) 1.3436(11) 0.5252(6) 0.044(4) Uani 1 1 d .
C21 C 0.9852(9) 1.4223(11) 0.5461(6) 0.044(4) Uani 1 1 d .
C22 C 0.9333(10) 1.4621(12) 0.5649(7) 0.053(4) Uani 1 1 d .
H22A H 0.8893 1.4361 0.5630 0.063 Uiso 1 1 calc R
C23 C 0.9456(9) 1.5367(11) 0.5857(6) 0.046(4) Uani 1 1 d .
H23A H 0.9102 1.5627 0.5978 0.055 Uiso 1 1 calc R
C24 C 1.0117(8) 1.5760(9) 0.5892(5) 0.037(3) Uani 1 1 d .
C25 C 1.0613(9) 1.5381(10) 0.5697(6) 0.042(4) Uani 1 1 d .
H25A H 1.1048 1.5648 0.5707 0.050 Uiso 1 1 calc R
C26 C 1.0484(9) 1.4611(11) 0.5487(6) 0.044(4) Uani 1 1 d .
H26A H 1.0835 1.4353 0.5362 0.053 Uiso 1 1 calc R
C27 C 1.1821(10) 1.7694(13) 0.6615(6) 0.051(4) Uani 1 1 d .
H27A H 1.2016 1.8233 0.6608 0.061 Uiso 1 1 calc R
C28 C 1.1177(9) 1.7529(11) 0.6338(6) 0.045(4) Uani 1 1 d .
H28A H 1.0947 1.7947 0.6144 0.053 Uiso 1 1 calc R
C29 C 1.0883(8) 1.6754(11) 0.6350(5) 0.041(4) Uani 1 1 d .
C30 C 1.1268(8) 1.6134(11) 0.6636(6) 0.042(4) Uani 1 1 d .
H30A H 1.1102 1.5581 0.6647 0.051 Uiso 1 1 calc R
C31 C 1.1895(10) 1.6390(12) 0.6895(6) 0.050(4) Uani 1 1 d .
H31A H 1.2143 1.5991 0.7093 0.060 Uiso 1 1 calc R
C32 C 0.8719(8) 1.7812(10) 0.5571(5) 0.040(3) Uani 1 1 d .
H32A H 0.8383 1.7828 0.5302 0.048 Uiso 1 1 calc R
C33 C 0.9200(8) 1.7200(12) 0.5621(5) 0.044(4) Uani 1 1 d .
H33A H 0.9201 1.6800 0.5394 0.053 Uiso 1 1 calc R
C34 C 0.9703(8) 1.7169(10) 0.6023(6) 0.040(3) Uani 1 1 d .
C35 C 0.9650(9) 1.7749(11) 0.6341(5) 0.041(4) Uani 1 1 d .
H35A H 0.9952 1.7727 0.6623 0.050 Uiso 1 1 calc R
C36 C 0.9157(9) 1.8358(10) 0.6250(5) 0.041(3) Uani 1 1 d .
H36A H 0.9150 1.8780 0.6465 0.049 Uiso 1 1 calc R
C37 C 0.8161(14) 1.573(2) 0.6695(8) 0.097(10) Uani 1 1 d .
H37A H 0.7877 1.5713 0.6927 0.116 Uiso 1 1 calc R
H37B H 0.8657 1.5710 0.6842 0.116 Uiso 1 1 calc R
C38 C 0.8765(14) 1.9082(15) 0.7518(9) 0.076(7) Uani 1 1 d .
H38A H 0.8843 1.9444 0.7273 0.091 Uiso 1 1 calc R
H38B H 0.8304 1.9219 0.7584 0.091 Uiso 1 1 calc R
C39 C 0.794(2) 1.210(4) 0.558(2) 0.29(5) Uani 1 1 d .
H39A H 0.8196 1.2109 0.5330 0.344 Uiso 1 1 calc R
H39B H 0.8200 1.1763 0.5823 0.344 Uiso 1 1 calc R

loop_
_atom_site_aniso_label
_atom_site_aniso_U_11
_atom_site_aniso_U_22
_atom_site_aniso_U_33
_atom_site_aniso_U_23
_atom_site_aniso_U_13
_atom_site_aniso_U_12
Hg1 0.0365(3) 0.0392(3) 0.0464(4) -0.0025(3) 0.0075(2) -0.0021(2)
Hg2 0.0337(3) 0.0554(4) 0.0437(4) -0.0054(3) 0.0061(2) -0.0010(3)
Br1 0.0562(11) 0.0490(9) 0.0638(12) -0.0162(9) 0.0082(9) -0.0040(8)
Br2 0.0603(11) 0.0648(11) 0.0436(10) 0.0085(8) 0.0077(8) 0.0042(9)
Br3 0.0621(11) 0.0540(10) 0.0562(12) 0.0006(9) 0.0148(9) 0.0004(9)
Br4 0.0398(8) 0.0593(10) 0.0432(9) -0.0017(8) 0.0043(7) 0.0003(7)
Cl1 0.074(4) 0.115(5) 0.093(5) 0.018(4) 0.021(3) 0.011(4)
Cl2 0.076(4) 0.101(5) 0.098(5) 0.009(4) 0.021(4) -0.011(4)
Cl3 0.183(9) 0.073(4) 0.109(6) -0.026(4) 0.084(6) -0.034(5)
Cl4 0.164(10) 0.063(4) 0.212(12) -0.009(5) -0.095(9) 0.010(5)
Cl5 0.096(6) 0.097(6) 0.196(11) 0.012(6) 0.048(6) -0.022(5)
Cl6 0.097(6) 0.111(6) 0.132(7) 0.025(5) 0.003(5) -0.021(5)
O1W 0.029(6) 0.069(8) 0.087(10) -0.032(8) 0.002(6) 0.005(6)
N1 0.031(6) 0.045(7) 0.033(7) -0.008(6) 0.005(5) -0.003(5)
N2 0.042(7) 0.041(7) 0.034(7) -0.002(6) 0.014(5) -0.001(6)
N3 0.024(6) 0.059(8) 0.031(7) 0.005(6) -0.001(5) 0.005(6)
N4 0.048(8) 0.051(8) 0.040(8) -0.013(7) 0.011(6) -0.001(7)
N5 0.040(7) 0.048(8) 0.042(8) -0.016(6) 0.003(6) 0.000(6)
N6 0.034(7) 0.050(8) 0.041(8) 0.001(6) 0.009(5) -0.006(6)
C1 0.045(9) 0.035(7) 0.037(9) 0.001(7) 0.006(7) -0.004(7)
C2 0.039(8) 0.041(8) 0.046(10) -0.007(7) 0.007(7) -0.003(7)
C3 0.026(7) 0.044(8) 0.039(8) -0.005(7) 0.005(6) -0.003(6)
C4 0.033(7) 0.036(7) 0.045(9) -0.016(7) -0.003(6) -0.010(6)
C5 0.032(7) 0.041(8) 0.042(9) -0.006(7) 0.008(6) -0.002(6)
C6 0.054(10) 0.042(9) 0.066(12) 0.011(9) 0.023(9) 0.019(8)
C7 0.050(10) 0.041(8) 0.049(10) 0.007(8) 0.014(8) -0.004(7)
C8 0.030(7) 0.054(9) 0.036(8) -0.003(7) 0.002(6) -0.005(7)
C9 0.031(7) 0.042(8) 0.042(9) -0.012(7) -0.002(6) 0.003(6)
C10 0.042(8) 0.053(9) 0.030(8) 0.008(7) 0.008(6) -0.015(7)
C11 0.034(7) 0.039(7) 0.030(8) 0.004(6) 0.005(6) -0.009(6)
C12 0.053(10) 0.044(8) 0.032(8) -0.003(7) 0.004(7) -0.007(7)
C13 0.041(9) 0.055(10) 0.037(9) 0.002(8) 0.002(7) -0.006(8)
C14 0.053(10) 0.042(8) 0.031(8) 0.005(7) 0.009(7) -0.002(7)
C15 0.048(10) 0.049(9) 0.046(10) -0.002(8) 0.010(8) -0.011(8)
C16 0.040(8) 0.049(9) 0.041(9) 0.004(7) 0.011(7) -0.007(7)
C17 0.049(10) 0.048(10) 0.045(10) 0.010(8) 0.008(7) 0.004(8)
C18 0.044(9) 0.039(8) 0.041(9) -0.001(7) 0.000(7) 0.005(7)
C19 0.039(9) 0.054(10) 0.041(9) 0.004(8) 0.005(7) 0.003(7)
C20 0.034(8) 0.052(10) 0.043(9) 0.001(8) -0.001(6) 0.001(7)
C21 0.047(9) 0.044(8) 0.044(10) 0.004(7) 0.013(7) 0.015(7)
C22 0.052(10) 0.052(10) 0.060(12) -0.001(9) 0.025(9) -0.008(8)
C23 0.036(8) 0.046(9) 0.054(10) -0.008(8) 0.003(7) -0.009(7)
C24 0.033(7) 0.037(7) 0.038(8) 0.012(6) 0.003(6) 0.000(6)
C25 0.037(8) 0.041(8) 0.045(9) 0.008(7) 0.003(7) 0.000(7)
C26 0.034(8) 0.056(10) 0.036(9) -0.005(7) -0.006(6) 0.001(7)
C27 0.054(10) 0.057(10) 0.040(10) 0.002(8) 0.007(8) 0.000(8)
C28 0.037(8) 0.051(9) 0.043(9) 0.008(8) 0.000(7) 0.003(7)
C29 0.027(7) 0.058(10) 0.035(8) -0.006(7) -0.003(6) 0.015(7)
C30 0.032(7) 0.050(9) 0.043(9) 0.002(7) 0.003(6) 0.008(7)
C31 0.050(10) 0.050(9) 0.046(10) -0.004(8) 0.002(8) 0.006(8)
C32 0.031(7) 0.051(9) 0.032(8) -0.008(7) -0.005(6) -0.006(7)
C33 0.036(8) 0.060(10) 0.033(8) -0.010(8) 0.000(6) -0.010(7)
C34 0.029(7) 0.044(8) 0.043(9) -0.001(7) 0.000(6) 0.003(6)
C35 0.042(8) 0.051(9) 0.026(8) 0.002(7) -0.005(6) 0.000(7)
C36 0.043(8) 0.044(8) 0.034(8) -0.001(7) 0.004(6) 0.004(7)
C37 0.073(16) 0.16(3) 0.050(13) 0.012(15) 0.003(11) 0.072(18)
C38 0.074(15) 0.074(14) 0.075(16) 0.008(12) 0.005(12) -0.020(12)
C39 0.09(3) 0.35(9) 0.38(9) 0.33(8) -0.04(4) -0.02(4)

loop_
_atom_type_symbol
_atom_type_description
_atom_type_scat_dispersion_real
_atom_type_scat_dispersion_imag
_atom_type_scat_source
C C 0.0033 0.0016 'International Tables Vol C Tables 4.2.6.8 and 6.1.1.4'
H H 0.0000 0.0000 'International Tables Vol C Tables 4.2.6.8 and 6.1.1.4'
N N 0.0061 0.0033 'International Tables Vol C Tables 4.2.6.8 and 6.1.1.4'
O O 0.0106 0.0060 'International Tables Vol C Tables 4.2.6.8 and 6.1.1.4'
Cl Cl 0.1484 0.1585 'International Tables Vol C Tables 4.2.6.8 and 6.1.1.4'
Br Br -0.2901 2.4595 'International Tables Vol C Tables 4.2.6.8 and 6.1.1.4'
Hg Hg -2.3894 9.2266 'International Tables Vol C Tables 4.2.6.8 and 6.1.1.4'

loop_
_geom_angle_atom_site_label_1
_geom_angle_atom_site_label_2
_geom_angle_atom_site_label_3
_geom_angle
_geom_angle_site_symmetry_1
_geom_angle_site_symmetry_3
N1 Hg1 N6 89.7(4) . 7_676
N1 Hg1 Br1 102.5(3) . .
N6 Hg1 Br1 100.4(3) 7_676 .
N1 Hg1 Br2 100.2(3) . .
N6 Hg1 Br2 99.4(3) 7_676 .
Br1 Hg1 Br2 149.80(7) . .
N4 Hg2 N3 103.3(5) 7_776 .
N4 Hg2 Br3 107.1(4) 7_776 .
N3 Hg2 Br3 102.6(4) . .
N4 Hg2 Br4 98.8(4) 7_776 .
N3 Hg2 Br4 99.6(3) . .
Br3 Hg2 Br4 140.60(7) . .
H1W1 O1W H1W2 111.8 . .
C5 N1 C1 117.8(14) . .
C5 N1 Hg1 118.1(10) . .
C1 N1 Hg1 124.0(10) . .
C3 N2 C8 122.1(13) . .
C3 N2 C11 119.6(12) . .
C8 N2 C11 118.3(13) . .
C6 N3 C10 114.5(13) . .
C6 N3 Hg2 124.5(11) . .
C10 N3 Hg2 120.6(10) . .
C31 N4 C27 117.3(17) . .
C31 N4 Hg2 121.4(13) . 7_776
C27 N4 Hg2 121.0(12) . 7_776
C29 N5 C34 120.4(13) . .
C29 N5 C24 119.8(13) . .
C34 N5 C24 119.7(13) . .
C32 N6 C36 117.3(14) . .
C32 N6 Hg1 119.6(11) . 7_676
C36 N6 Hg1 123.0(11) . 7_676
N1 C1 C2 123.4(15) . .
N1 C1 H1A 118.3 . .
C2 C1 H1A 118.3 . .
C1 C2 C3 119.3(16) . .
C1 C2 H2A 120.4 . .
C3 C2 H2A 120.4 . .
N2 C3 C2 122.7(15) . .
N2 C3 C4 120.5(13) . .
C2 C3 C4 116.8(14) . .
C5 C4 C3 117.7(14) . .
C5 C4 H4A 121.1 . .
C3 C4 H4A 121.1 . .
N1 C5 C4 124.8(15) . .
N1 C5 H5A 117.6 . .
C4 C5 H5A 117.6 . .
N3 C6 C7 125.7(16) . .
N3 C6 H6A 117.2 . .
C7 C6 H6A 117.2 . .
C6 C7 C8 118.3(16) . .
C6 C7 H7A 120.8 . .
C8 C7 H7A 120.8 . .
C7 C8 C9 118.7(15) . .
C7 C8 N2 121.7(15) . .
C9 C8 N2 119.6(15) . .
C10 C9 C8 117.4(15) . .
C10 C9 H9A 121.3 . .
C8 C9 H9A 121.3 . .
N3 C10 C9 125.3(15) . .
N3 C10 H10A 117.4 . .
C9 C10 H10A 117.4 . .
C16 C11 C12 121.8(15) . .
C16 C11 N2 118.9(14) . .
C12 C11 N2 119.3(13) . .
C11 C12 C13 118.1(16) . .
C11 C12 H12A 121.0 . .
C13 C12 H12A 121.0 . .
C14 C13 C12 120.7(17) . .
C14 C13 H13A 119.6 . .
C12 C13 H13A 119.6 . .
C15 C14 C13 118.1(16) . .
C15 C14 C17 122.8(17) . .
C13 C14 C17 119.0(17) . .
C14 C15 C16 123.6(17) . .
C14 C15 H15A 118.2 . .
C16 C15 H15A 118.2 . .
C11 C16 C15 117.6(17) . .
C11 C16 H16A 121.2 . .
C15 C16 H16A 121.2 . .
C18 C17 C14 178(2) . .
C17 C18 C19 176(2) . .
C20 C19 C18 177(2) . .
C19 C20 C21 175.9(18) . .
C26 C21 C20 121.7(15) . .
C26 C21 C22 118.9(16) . .
C20 C21 C22 119.4(17) . .
C23 C22 C21 120.9(18) . .
C23 C22 H22A 119.6 . .
C21 C22 H22A 119.6 . .
C22 C23 C24 120.2(17) . .
C22 C23 H23A 119.9 . .
C24 C23 H23A 119.9 . .
C25 C24 C23 118.6(15) . .
C25 C24 N5 121.2(14) . .
C23 C24 N5 120.0(15) . .
C24 C25 C26 120.9(16) . .
C24 C25 H25A 119.6 . .
C26 C25 H25A 119.6 . .
C21 C26 C25 120.5(16) . .
C21 C26 H26A 119.8 . .
C25 C26 H26A 119.8 . .
N4 C27 C28 123.0(18) . .
N4 C27 H27A 118.5 . .
C28 C27 H27A 118.5 . .
C29 C28 C27 119.1(16) . .
C29 C28 H28A 120.5 . .
C27 C28 H28A 120.5 . .
C28 C29 N5 121.7(15) . .
C28 C29 C30 118.0(15) . .
N5 C29 C30 120.2(16) . .
C31 C30 C29 116.4(17) . .
C31 C30 H30A 121.8 . .
C29 C30 H30A 121.8 . .
N4 C31 C30 126.1(18) . .
N4 C31 H31A 116.9 . .
C30 C31 H31A 116.9 . .
N6 C32 C33 124.2(15) . .
N6 C32 H32A 117.9 . .
C33 C32 H32A 117.9 . .
C32 C33 C34 118.4(15) . .
C32 C33 H33A 120.8 . .
C34 C33 H33A 120.8 . .
C35 C34 N5 120.8(14) . .
C35 C34 C33 117.3(15) . .
N5 C34 C33 121.9(15) . .
C36 C35 C34 119.4(15) . .
C36 C35 H35A 120.3 . .
C34 C35 H35A 120.3 . .
N6 C36 C35 123.2(15) . .
N6 C36 H36A 118.4 . .
C35 C36 H36A 118.4 . .
Cl2 C37 Cl1 108.5(13) . .
Cl2 C37 H37A 110.0 . .
Cl1 C37 H37A 110.0 . .
Cl2 C37 H37B 110.0 . .
Cl1 C37 H37B 110.0 . .
H37A C37 H37B 108.4 . .
Cl4 C38 Cl3 109.9(15) . .
Cl4 C38 H38A 109.7 . .
Cl3 C38 H38A 109.7 . .
Cl4 C38 H38B 109.7 . .
Cl3 C38 H38B 109.7 . .
H38A C38 H38B 108.2 . .
Cl6 C39 Cl5 100(3) . .
Cl6 C39 H39A 111.7 . .
Cl5 C39 H39A 111.7 . .
Cl6 C39 H39B 111.7 . .
Cl5 C39 H39B 111.7 . .
H39A C39 H39B 109.5 . .

loop_
_geom_bond_atom_site_label_1
_geom_bond_atom_site_label_2
_geom_bond_distance
_geom_bond_site_symmetry_2
Hg1 N1 2.386(13) .
Hg1 N6 2.416(14) 7_676
Hg1 Br1 2.492(2) .
Hg1 Br2 2.500(2) .
Hg2 N4 2.340(15) 7_776
Hg2 N3 2.350(13) .
Hg2 Br3 2.510(2) .
Hg2 Br4 2.517(2) .
Cl1 C37 1.81(3) .
Cl2 C37 1.75(3) .
Cl3 C38 1.76(3) .
Cl4 C38 1.76(3) .
Cl5 C39 1.96(9) .
Cl6 C39 1.81(5) .
O1W H1W1 0.8400 .
O1W H1W2 0.8400 .
N1 C5 1.31(2) .
N1 C1 1.33(2) .
N2 C3 1.38(2) .
N2 C8 1.42(2) .
N2 C11 1.47(2) .
N3 C6 1.34(2) .
N3 C10 1.36(2) .
N4 C31 1.30(2) .
N4 C27 1.35(2) .
N4 Hg2 2.340(15) 7_776
N5 C29 1.38(2) .
N5 C34 1.41(2) .
N5 C24 1.44(2) .
N6 C32 1.32(2) .
N6 C36 1.34(2) .
N6 Hg1 2.416(14) 7_676
C1 C2 1.39(2) .
C1 H1A 0.9500 .
C2 C3 1.40(2) .
C2 H2A 0.9500 .
C3 C4 1.43(2) .
C4 C5 1.39(2) .
C4 H4A 0.9500 .
C5 H5A 0.9500 .
C6 C7 1.36(2) .
C6 H6A 0.9500 .
C7 C8 1.38(2) .
C7 H7A 0.9500 .
C8 C9 1.41(2) .
C9 C10 1.37(2) .
C9 H9A 0.9500 .
C10 H10A 0.9500 .
C11 C16 1.37(2) .
C11 C12 1.39(2) .
C12 C13 1.40(2) .
C12 H12A 0.9500 .
C13 C14 1.37(2) .
C13 H13A 0.9500 .
C14 C15 1.37(3) .
C14 C17 1.43(3) .
C15 C16 1.37(3) .
C15 H15A 0.9500 .
C16 H16A 0.9500 .
C17 C18 1.20(3) .
C18 C19 1.37(3) .
C19 C20 1.22(3) .
C20 C21 1.42(3) .
C21 C26 1.38(3) .
C21 C22 1.42(2) .
C22 C23 1.36(3) .
C22 H22A 0.9500 .
C23 C24 1.43(2) .
C23 H23A 0.9500 .
C24 C25 1.38(2) .
C25 C26 1.40(2) .
C25 H25A 0.9500 .
C26 H26A 0.9500 .
C27 C28 1.40(3) .
C27 H27A 0.9500 .
C28 C29 1.38(3) .
C28 H28A 0.9500 .
C29 C30 1.44(2) .
C30 C31 1.39(2) .
C30 H30A 0.9500 .
C31 H31A 0.9500 .
C32 C33 1.35(3) .
C32 H32A 0.9500 .
C33 C34 1.42(2) .
C33 H33A 0.9500 .
C34 C35 1.37(2) .
C35 C36 1.37(2) .
C35 H35A 0.9500 .
C36 H36A 0.9500 .
C37 H37A 0.9900 .
C37 H37B 0.9900 .
C38 H38A 0.9900 .
C38 H38B 0.9900 .
C39 H39A 0.9900 .
C39 H39B 0.9900 .

loop_
_geom_torsion_atom_site_label_1
_geom_torsion_atom_site_label_2
_geom_torsion_atom_site_label_3
_geom_torsion_atom_site_label_4
_geom_torsion
_geom_torsion_site_symmetry_1
N6 Hg1 N1 C5 74.3(12) 7_676
Br1 Hg1 N1 C5 174.9(11) .
Br2 Hg1 N1 C5 -25.2(12) .
N6 Hg1 N1 C1 -109.0(13) 7_676
Br1 Hg1 N1 C1 -8.4(13) .
Br2 Hg1 N1 C1 151.5(12) .
N4 Hg2 N3 C6 -82.3(15) 7_776
Br3 Hg2 N3 C6 29.0(15) .
Br4 Hg2 N3 C6 176.2(14) .
N4 Hg2 N3 C10 90.3(12) 7_776
Br3 Hg2 N3 C10 -158.4(11) .
Br4 Hg2 N3 C10 -11.2(12) .
C5 N1 C1 C2 1(2) .
Hg1 N1 C1 C2 -175.5(12) .
N1 C1 C2 C3 -4(3) .
C8 N2 C3 C2 -25(2) .
C11 N2 C3 C2 154.1(15) .
C8 N2 C3 C4 154.8(15) .
C11 N2 C3 C4 -26(2) .
C1 C2 C3 N2 -175.4(15) .
C1 C2 C3 C4 5(2) .
N2 C3 C4 C5 176.4(15) .
C2 C3 C4 C5 -4(2) .
C1 N1 C5 C4 0(2) .
Hg1 N1 C5 C4 176.7(13) .
C3 C4 C5 N1 1(3) .
C10 N3 C6 C7 -1(3) .
Hg2 N3 C6 C7 172.4(16) .
N3 C6 C7 C8 -1(3) .
C6 C7 C8 C9 0(3) .
C6 C7 C8 N2 179.6(17) .
C3 N2 C8 C7 -38(2) .
C11 N2 C8 C7 142.9(16) .
C3 N2 C8 C9 141.7(16) .
C11 N2 C8 C9 -38(2) .
C7 C8 C9 C10 2(2) .
N2 C8 C9 C10 -177.7(14) .
C6 N3 C10 C9 3(2) .
Hg2 N3 C10 C9 -170.5(13) .
C8 C9 C10 N3 -3(2) .
C3 N2 C11 C16 133.0(16) .
C8 N2 C11 C16 -48(2) .
C3 N2 C11 C12 -47(2) .
C8 N2 C11 C12 132.8(16) .
C16 C11 C12 C13 -3(2) .
N2 C11 C12 C13 176.6(14) .
C11 C12 C13 C14 2(2) .
C12 C13 C14 C15 1(2) .
C12 C13 C14 C17 -178.8(16) .
C13 C14 C15 C16 -3(3) .
C17 C14 C15 C16 177.0(17) .
C12 C11 C16 C15 1(2) .
N2 C11 C16 C15 -178.3(14) .
C14 C15 C16 C11 2(3) .
C15 C14 C17 C18 -19(55) .
C13 C14 C17 C18 162(53) .
C14 C17 C18 C19 45(72) .
C17 C18 C19 C20 34(59) .
C18 C19 C20 C21 -51(58) .
C19 C20 C21 C26 15(28) .
C19 C20 C21 C22 -164(26) .
C26 C21 C22 C23 -1(3) .
C20 C21 C22 C23 179.1(18) .
C21 C22 C23 C24 -1(3) .
C22 C23 C24 C25 2(3) .
C22 C23 C24 N5 177.6(17) .
C29 N5 C24 C25 -41(2) .
C34 N5 C24 C25 136.6(16) .
C29 N5 C24 C23 144.1(17) .
C34 N5 C24 C23 -39(2) .
C23 C24 C25 C26 -3(2) .
N5 C24 C25 C26 -178.0(15) .
C20 C21 C26 C25 -179.5(16) .
C22 C21 C26 C25 0(3) .
C24 C25 C26 C21 2(3) .
C31 N4 C27 C28 0(3) .
Hg2 N4 C27 C28 -173.4(14) 7_776
N4 C27 C28 C29 1(3) .
C27 C28 C29 N5 177.5(16) .
C27 C28 C29 C30 -3(3) .
C34 N5 C29 C28 -36(2) .
C24 N5 C29 C28 141.0(17) .
C34 N5 C29 C30 143.8(16) .
C24 N5 C29 C30 -39(2) .
C28 C29 C30 C31 3(2) .
N5 C29 C30 C31 -176.9(15) .
C27 N4 C31 C30 1(3) .
Hg2 N4 C31 C30 174.2(14) 7_776
C29 C30 C31 N4 -2(3) .
C36 N6 C32 C33 -1(2) .
Hg1 N6 C32 C33 178.8(13) 7_676
N6 C32 C33 C34 0(3) .
C29 N5 C34 C35 -33(2) .
C24 N5 C34 C35 149.3(16) .
C29 N5 C34 C33 147.2(17) .
C24 N5 C34 C33 -30(2) .
C32 C33 C34 C35 2(2) .
C32 C33 C34 N5 -178.1(16) .
N5 C34 C35 C36 175.7(16) .
C33 C34 C35 C36 -5(3) .
C32 N6 C36 C35 -2(2) .
Hg1 N6 C36 C35 178.7(13) 7_676
C34 C35 C36 N6 5(3) .
